data_7242864
loop_
_publ_author_name
'Yu, Yanan'
'Wang, Zhao'
'Li, Ziping'
'Hang, Xinxin'
'Bi, Yanfeng'

_publ_section_title
;
 Assembly of {Co14} nanoclusters from adenine-modified
 Co4-thiacalix[4]arene units
;
_journal_issue 24
_journal_name_full CrystEngComm
_journal_page_first 4382
_journal_page_last 4388
_journal_paper_doi 10.1039/D1CE00440A
_journal_volume 23
_journal_year 2021
_chemical_formula_sum 'C108 H66 Cl4 Co14 N30 O25 S12'
_chemical_formula_weight 3535.44
_space_group_crystal_system hexagonal
_space_group_IT_number 190
_space_group_name_Hall 'P -6c -2c'
_space_group_name_H-M_alt 'P -6 2 c'
_atom_sites_solution_hydrogens geom
_audit_creation_method SHELXL-2014/7
_audit_update_record
;
2021-03-06 deposited with the CCDC.	2021-05-14 downloaded from the CCDC.
;
_cell_angle_alpha 90
_cell_angle_beta 90
_cell_angle_gamma 120
_cell_formula_units_Z 2
_cell_length_a 25.8926(9)
_cell_length_b 25.8926(9)
_cell_length_c 18.9542(7)
_cell_measurement_reflns_used 9740
_cell_measurement_temperature 150(2)
_cell_measurement_theta_max 24.9597
_cell_measurement_theta_min 2.3331
_cell_volume 11004.9(7)
_computing_cell_refinement 'SAINT V8.37A (Bruker AXS Inc., 2015)'
_computing_data_collection 'Bruker Instrument Service vV6.2.3'
_computing_data_reduction 'SAINT V8.37A (Bruker AXS Inc., 2015)'
_computing_structure_refinement 'SHELXL-2014/7 (Sheldrick, 2014)'
_computing_structure_solution 'XT, VERSION 2014/5'
_diffrn_ambient_temperature 150(2)
_diffrn_measured_fraction_theta_full 0.992
_diffrn_measured_fraction_theta_max 0.992
_diffrn_measurement_device_type 'Bruker D8 QUEST'
_diffrn_measurement_method '\f & \w scans'
_diffrn_radiation_type MoK\a
_diffrn_radiation_wavelength 0.71073
_diffrn_reflns_av_R_equivalents 0.0462
_diffrn_reflns_av_unetI/netI 0.0260
_diffrn_reflns_Laue_measured_fraction_full 0.992
_diffrn_reflns_Laue_measured_fraction_max 0.992
_diffrn_reflns_limit_h_max 30
_diffrn_reflns_limit_h_min -27
_diffrn_reflns_limit_k_max 30
_diffrn_reflns_limit_k_min -30
_diffrn_reflns_limit_l_max 22
_diffrn_reflns_limit_l_min -22
_diffrn_reflns_number 83841
_diffrn_reflns_point_group_measured_fraction_full 0.993
_diffrn_reflns_point_group_measured_fraction_max 0.993
_diffrn_reflns_theta_full 25.061
_diffrn_reflns_theta_max 25.061
_diffrn_reflns_theta_min 2.403
_exptl_absorpt_coefficient_mu 1.234
_exptl_absorpt_correction_T_max 0.7452
_exptl_absorpt_correction_T_min 0.6859
_exptl_absorpt_correction_type multi-scan
_exptl_absorpt_process_details
;
SADABS-2016/2 - Bruker AXS area detector scaling and absorption correction
;
_exptl_crystal_colour blue
_exptl_crystal_density_diffrn 1.067
_exptl_crystal_description Block
_exptl_crystal_F_000 3524
_exptl_crystal_size_max 0.27
_exptl_crystal_size_mid 0.26
_exptl_crystal_size_min 0.26
_refine_diff_density_max 1.504
_refine_diff_density_min -0.611
_refine_diff_density_rms 0.088
_refine_ls_abs_structure_details
;
 Refined as an inversion twin.
;
_refine_ls_abs_structure_Flack 0.05(3)
_refine_ls_extinction_method none
_refine_ls_goodness_of_fit_ref 1.056
_refine_ls_hydrogen_treatment constr
_refine_ls_matrix_type full
_refine_ls_number_parameters 308
_refine_ls_number_reflns 6688
_refine_ls_number_restraints 19
_refine_ls_restrained_S_all 1.056
_refine_ls_R_factor_all 0.0670
_refine_ls_R_factor_gt 0.0523
_refine_ls_shift/su_max 0.000
_refine_ls_shift/su_mean 0.000
_refine_ls_structure_factor_coef Fsqd
_refine_ls_weighting_details 'w=1/[\s^2^(Fo^2^)+(0.0716P)^2^+28.7355P] where P=(Fo^2^+2Fc^2^)/3'
_refine_ls_weighting_scheme calc
_refine_ls_wR_factor_gt 0.1342
_refine_ls_wR_factor_ref 0.1484
_reflns_Friedel_coverage 0.867
_reflns_Friedel_fraction_full 0.994
_reflns_Friedel_fraction_max 0.994
_reflns_number_gt 5697
_reflns_number_total 6688
_reflns_threshold_expression 'I > 2\s(I)'
_cod_data_source_file d1ce00440a2.cif
_cod_data_source_block Co14_T4A_2
_cod_depositor_comments
;
The following automatic conversions were performed:

data item '_exptl_absorpt_correction_type' value 'Multi-Scan' was
changed to 'multi-scan' in accordance with the
/home/data/users/saulius/crontab/automatic-downloads/rss-feeds/RSC/lib/dictionaries/cif_core.dic
dictionary named 'cif_core.dic' version 2.4.2 last updated on
2011-04-26.

Automatic conversion script
Id: cif_fix_values 7556 2019-12-06 15:28:31Z antanas 

 Adding full bibliography for 7242862--7242865.cif.
;
_cod_original_cell_volume 11004.9(9)
_cod_database_code 7242864
_shelx_shelxl_version_number 2014/7
_shelx_space_group_comment
;
The symmetry employed for this shelxl refinement is uniquely defined
by the following loop, which should always be used as a source of
symmetry information in preference to the above space-group names.
They are only intended as comments.
;

loop_
_space_group_symop_operation_xyz
'x, y, z'
'-y, x-y, z'
'-x+y, -x, z'
'x, y, -z+1/2'
'-y, x-y, -z+1/2'
'-x+y, -x, -z+1/2'
'y, x, -z'
'x-y, -y, -z'
'-x, -x+y, -z'
'y, x, z+1/2'
'x-y, -y, z+1/2'
'-x, -x+y, z+1/2'

loop_
_atom_site_label
_atom_site_type_symbol
_atom_site_fract_x
_atom_site_fract_y
_atom_site_fract_z
_atom_site_U_iso_or_equiv
_atom_site_adp_type
_atom_site_occupancy
_atom_site_site_symmetry_order
_atom_site_calc_flag
_atom_site_refinement_flags_posn
_atom_site_refinement_flags_adp
_atom_site_refinement_flags_occupancy
_atom_site_disorder_assembly
_atom_site_disorder_group
Co1 Co 0.44615(5) 0.07275(5) 0.33540(5) 0.0412(3) Uani 1 1 d . . . . .
Co2 Co 0.58977(5) 0.12270(5) 0.33411(5) 0.0339(3) Uani 1 1 d . . . . .
Co3 Co 0.6667 0.3333 0.52433(9) 0.0351(4) Uani 1 3 d S T P . .
S1 S 0.38175(12) -0.02617(11) 0.39463(11) 0.0584(7) Uani 1 1 d . U . . .
S2 S 0.62280(12) 0.05623(12) 0.39427(10) 0.0504(6) Uani 1 1 d . . . . .
Cl1 Cl 0.52535(13) 0.14914(14) 0.2500 0.0410(7) Uani 1 2 d S T P . .
Cl2 Cl 0.6667 0.3333 0.641(2) 0.0493(17) Uani 0.5 3 d S TU P A 1
O6 O 0.6667 0.3333 0.640(7) 0.049(3) Uani 0.5 3 d S TU P A 2
O1 O 0.4257(4) 0.0186(4) 0.2500 0.054(3) Uani 1 2 d S T P . .
O2 O 0.5102(3) 0.0587(2) 0.3690(3) 0.0423(14) Uani 1 1 d . . . . .
O3 O 0.5920(4) 0.0742(4) 0.2500 0.048(2) Uani 1 2 d S T P . .
O4 O 0.3790(3) 0.0878(4) 0.3089(3) 0.069(2) Uani 1 1 d . . . . .
O5 O 0.6726(3) 0.1884(3) 0.3093(3) 0.0500(15) Uani 1 1 d . . . . .
N1 N 0.5813(3) 0.1793(3) 0.4046(3) 0.0332(14) Uani 1 1 d . . . . .
N2 N 0.6098(3) 0.2536(3) 0.4841(3) 0.0361(15) Uani 1 1 d . . . . .
N3 N 0.4453(3) 0.1845(3) 0.5056(4) 0.0470(17) Uani 1 1 d . . . . .
N4 N 0.4730(3) 0.1363(3) 0.4156(3) 0.0379(16) Uani 1 1 d . . . . .
N5 N 0.5125(4) 0.2627(4) 0.5727(4) 0.060(2) Uani 1 1 d . . . . .
H5A H 0.4823 0.2613 0.5955 0.072 Uiso 1 1 calc R U . . .
H5B H 0.5493 0.2894 0.5842 0.072 Uiso 1 1 calc R U . . .
C1 C 0.3794(6) -0.0322(5) 0.2500 0.054(4) Uani 1 2 d S T P . .
C2 C 0.3493(5) -0.0643(5) 0.3135(5) 0.064(3) Uani 1 1 d . . . . .
C3 C 0.2977(6) -0.1195(5) 0.3141(6) 0.078(4) Uani 1 1 d . . . . .
H3 H 0.2790 -0.1371 0.3577 0.094 Uiso 1 1 calc R U . . .
C4 C 0.2728(9) -0.1493(8) 0.2500 0.111(9) Uani 1 2 d S T P . .
H4 H 0.2400 -0.1889 0.2500 0.133 Uiso 1 2 calc R U P . .
C5 C 0.5002(5) 0.0069(4) 0.3937(4) 0.047(2) Uani 1 1 d . . . . .
C6 C 0.4406(5) -0.0394(4) 0.4057(4) 0.063(3) Uani 1 1 d . U . . .
C7 C 0.4319(8) -0.0956(5) 0.4281(5) 0.082(4) Uani 1 1 d . . . . .
H7 H 0.3925 -0.1275 0.4357 0.099 Uiso 1 1 calc R U . . .
C8 C 0.4787(8) -0.1044(5) 0.4389(5) 0.079(4) Uani 1 1 d . U . . .
H8 H 0.4711 -0.1425 0.4545 0.094 Uiso 1 1 calc R U . . .
C9 C 0.5366(7) -0.0604(5) 0.4282(5) 0.073(3) Uani 1 1 d . U . . .
H9 H 0.5688 -0.0675 0.4356 0.088 Uiso 1 1 calc R U . . .
C10 C 0.5466(6) -0.0036(5) 0.4054(4) 0.067(3) Uani 1 1 d . U . . .
C11 C 0.6242(6) 0.0520(6) 0.2500 0.045(3) Uani 1 2 d S T P . .
C12 C 0.6441(5) 0.0365(5) 0.3141(4) 0.052(2) Uani 1 1 d . . . . .
C13 C 0.6752(5) 0.0070(4) 0.3132(5) 0.059(3) Uani 1 1 d . . . . .
H13 H 0.6864 -0.0035 0.3563 0.071 Uiso 1 1 calc R U . . .
C14 C 0.6906(9) -0.0077(9) 0.2500 0.075(5) Uani 1 2 d S T P . .
H14 H 0.7123 -0.0283 0.2500 0.090 Uiso 1 2 calc R U P . .
C15 C 0.6261(4) 0.2272(4) 0.4370(4) 0.0405(19) Uani 1 1 d . . . . .
H15 H 0.6668 0.2410 0.4264 0.049 Uiso 1 1 calc R U . . .
C16 C 0.5479(3) 0.2213(3) 0.4818(3) 0.0281(15) Uani 1 1 d . . . . .
C17 C 0.5027(4) 0.2244(3) 0.5208(4) 0.0390(19) Uani 1 1 d . . . . .
C18 C 0.4352(4) 0.1453(4) 0.4549(5) 0.044(2) Uani 1 1 d . . . . .
H18 H 0.3942 0.1192 0.4446 0.053 Uiso 1 1 calc R U . . .
C19 C 0.5315(4) 0.1764(4) 0.4325(4) 0.0377(18) Uani 1 1 d . . . . .
C20 C 0.3610(10) 0.0921(14) 0.2500 0.129(11) Uani 1 2 d S T P . .
H20 H 0.3287 0.0997 0.2500 0.155 Uiso 1 2 calc R U P . .
C21 C 0.6990(7) 0.2057(8) 0.2500 0.062(4) Uani 1 2 d S T P . .
H21 H 0.7407 0.2330 0.2500 0.074 Uiso 1 2 calc R U P . .

loop_
_atom_site_aniso_label
_atom_site_aniso_U_11
_atom_site_aniso_U_22
_atom_site_aniso_U_33
_atom_site_aniso_U_23
_atom_site_aniso_U_13
_atom_site_aniso_U_12
Co1 0.0361(6) 0.0411(6) 0.0264(5) -0.0022(5) -0.0011(4) 0.0044(5)
Co2 0.0442(6) 0.0368(6) 0.0233(5) -0.0009(4) 0.0009(4) 0.0222(5)
Co3 0.0346(6) 0.0346(6) 0.0360(9) 0.000 0.000 0.0173(3)
S1 0.0611(15) 0.0477(13) 0.0285(10) 0.0010(10) 0.0023(10) -0.0012(12)
S2 0.0850(17) 0.0636(15) 0.0214(9) -0.0013(10) -0.0016(10) 0.0512(14)
Cl1 0.0377(15) 0.0522(17) 0.0247(12) 0.000 0.000 0.0161(13)
Cl2 0.059(2) 0.059(2) 0.029(3) 0.000 0.000 0.0297(12)
O6 0.060(4) 0.060(4) 0.028(6) 0.000 0.000 0.030(2)
O1 0.049(5) 0.054(5) 0.022(4) 0.000 0.000 -0.003(4)
O2 0.055(4) 0.031(3) 0.028(3) -0.002(2) -0.002(2) 0.012(3)
O3 0.070(6) 0.070(6) 0.017(4) 0.000 0.000 0.045(5)
O4 0.047(4) 0.118(6) 0.039(4) -0.003(4) 0.001(3) 0.040(4)
O5 0.047(3) 0.072(4) 0.035(3) -0.003(3) 0.001(3) 0.033(3)
N1 0.033(4) 0.039(3) 0.024(3) -0.007(3) -0.003(3) 0.016(3)
N2 0.037(4) 0.030(3) 0.034(3) 0.004(3) 0.002(3) 0.012(3)
N3 0.046(4) 0.052(4) 0.045(4) 0.008(4) 0.014(3) 0.026(4)
N4 0.023(3) 0.052(4) 0.034(3) 0.003(3) 0.004(3) 0.015(3)
N5 0.069(5) 0.049(5) 0.059(5) 0.002(4) 0.031(4) 0.027(4)
C1 0.037(7) 0.020(6) 0.073(9) 0.000 0.000 -0.011(5)
C2 0.054(6) 0.052(6) 0.030(5) 0.003(4) 0.003(4) -0.015(5)
C3 0.088(8) 0.052(6) 0.046(6) 0.013(5) 0.011(6) -0.001(6)
C4 0.126(16) 0.067(11) 0.027(7) 0.000 0.000 -0.036(11)
C5 0.077(7) 0.041(5) 0.020(3) -0.002(3) -0.003(4) 0.026(5)
C6 0.095(7) 0.030(5) 0.025(4) 0.009(4) 0.018(5) 0.002(5)
C7 0.133(12) 0.052(6) 0.029(5) 0.003(5) 0.010(6) 0.021(7)
C8 0.142(10) 0.052(6) 0.025(4) 0.020(4) 0.019(6) 0.036(7)
C9 0.148(9) 0.052(5) 0.026(4) 0.013(4) 0.017(5) 0.055(6)
C10 0.128(9) 0.061(6) 0.017(4) 0.008(4) 0.009(5) 0.051(6)
C11 0.068(8) 0.048(7) 0.037(6) 0.000 0.000 0.042(7)
C12 0.086(7) 0.069(6) 0.019(4) 0.001(4) -0.005(4) 0.053(6)
C13 0.108(9) 0.054(6) 0.034(5) 0.006(4) -0.002(5) 0.055(6)
C14 0.123(15) 0.103(13) 0.046(8) 0.000 0.000 0.092(13)
C15 0.047(5) 0.041(5) 0.030(4) 0.005(3) 0.006(3) 0.019(4)
C16 0.035(4) 0.024(3) 0.025(3) 0.003(3) 0.001(3) 0.015(3)
C17 0.058(5) 0.028(4) 0.035(4) 0.010(3) 0.011(4) 0.024(4)
C18 0.032(4) 0.048(5) 0.047(5) 0.012(4) 0.007(4) 0.015(4)
C19 0.040(5) 0.051(5) 0.021(4) 0.008(3) 0.001(3) 0.023(4)
C20 0.101(15) 0.28(4) 0.027(8) 0.000 0.000 0.11(2)
C21 0.065(9) 0.090(12) 0.036(7) 0.000 0.000 0.043(9)

loop_
_atom_type_symbol
_atom_type_description
_atom_type_scat_dispersion_real
_atom_type_scat_dispersion_imag
_atom_type_scat_source
C C 0.0033 0.0016 'International Tables Vol C Tables 4.2.6.8 and 6.1.1.4'
H H 0.0000 0.0000 'International Tables Vol C Tables 4.2.6.8 and 6.1.1.4'
Co Co 0.3494 0.9721 'International Tables Vol C Tables 4.2.6.8 and 6.1.1.4'
N N 0.0061 0.0033 'International Tables Vol C Tables 4.2.6.8 and 6.1.1.4'
O O 0.0106 0.0060 'International Tables Vol C Tables 4.2.6.8 and 6.1.1.4'
S S 0.1246 0.1234 'International Tables Vol C Tables 4.2.6.8 and 6.1.1.4'
Cl Cl 0.1484 0.1585 'International Tables Vol C Tables 4.2.6.8 and 6.1.1.4'

loop_
_geom_angle_atom_site_label_1
_geom_angle_atom_site_label_2
_geom_angle_atom_site_label_3
_geom_angle
_geom_angle_site_symmetry_1
_geom_angle_site_symmetry_3
_geom_angle_publ_flag
O2 Co1 O4 175.5(3) . . ?
O2 Co1 O1 94.7(3) . . ?
O4 Co1 O1 89.0(4) . . ?
O2 Co1 N4 86.0(2) . . ?
O4 Co1 N4 90.5(3) . . ?
O1 Co1 N4 173.6(3) . . ?
O2 Co1 S1 81.88(18) . . ?
O4 Co1 S1 96.4(2) . . ?
O1 Co1 S1 80.9(2) . . ?
N4 Co1 S1 105.50(19) . . ?
O2 Co1 Cl1 85.68(18) . . ?
O4 Co1 Cl1 97.3(2) . . ?
O1 Co1 Cl1 82.1(2) . . ?
N4 Co1 Cl1 91.66(19) . . ?
S1 Co1 Cl1 157.95(11) . . ?
O2 Co2 O5 174.2(2) . . ?
O2 Co2 O3 94.7(3) . . ?
O5 Co2 O3 89.5(3) . . ?
O2 Co2 N1 86.8(2) . . ?
O5 Co2 N1 89.8(3) . . ?
O3 Co2 N1 168.5(3) . . ?
O2 Co2 S2 81.17(18) . . ?
O5 Co2 S2 95.8(2) . . ?
O3 Co2 S2 79.2(2) . . ?
N1 Co2 S2 112.35(18) . . ?
O2 Co2 Cl1 83.81(18) . . ?
O5 Co2 Cl1 100.59(19) . . ?
O3 Co2 Cl1 84.5(2) . . ?
N1 Co2 Cl1 84.32(18) . . ?
S2 Co2 Cl1 156.72(10) . . ?
N2 Co3 N2 106.3(2) . 2_655 ?
N2 Co3 N2 106.3(2) . 3_665 ?
N2 Co3 N2 106.3(2) 2_655 3_665 ?
N2 Co3 O6 112.51(18) . . ?
N2 Co3 O6 112.50(18) 2_655 . ?
N2 Co3 O6 112.50(18) 3_665 . ?
N2 Co3 Cl2 112.51(18) . . ?
N2 Co3 Cl2 112.50(18) 2_655 . ?
N2 Co3 Cl2 112.50(18) 3_665 . ?
C6 S1 C2 102.2(5) . . ?
C6 S1 Co1 93.1(3) . . ?
C2 S1 Co1 93.9(3) . . ?
C12 S2 C10 102.4(5) . . ?
C12 S2 Co2 94.0(3) . . ?
C10 S2 Co2 92.3(4) . . ?
Co1 Cl1 Co1 77.54(9) 4 . ?
Co1 Cl1 Co2 122.92(13) 4 . ?
Co1 Cl1 Co2 77.60(7) . . ?
Co1 Cl1 Co2 77.60(7) 4 4 ?
Co1 Cl1 Co2 122.92(13) . 4 ?
Co2 Cl1 Co2 74.51(9) . 4 ?
C1 O1 Co1 120.3(4) . . ?
C1 O1 Co1 120.3(4) . 4 ?
Co1 O1 Co1 105.6(4) . 4 ?
C5 O2 Co1 123.1(6) . . ?
C5 O2 Co2 123.8(6) . . ?
Co1 O2 Co2 110.6(3) . . ?
C11 O3 Co2 121.4(4) . 4 ?
C11 O3 Co2 121.4(4) . . ?
Co2 O3 Co2 102.3(4) 4 . ?
C20 O4 Co1 129.8(11) . . ?
C21 O5 Co2 131.2(8) . . ?
C15 N1 C19 103.3(6) . . ?
C15 N1 Co2 126.6(5) . . ?
C19 N1 Co2 130.0(5) . . ?
C15 N2 C16 103.8(6) . . ?
C15 N2 Co3 122.4(5) . . ?
C16 N2 Co3 131.9(5) . . ?
C18 N3 C17 117.6(7) . . ?
C18 N4 C19 111.3(7) . . ?
C18 N4 Co1 123.9(6) . . ?
C19 N4 Co1 124.7(5) . . ?
C17 N5 H5A 120.0 . . ?
C17 N5 H5B 120.0 . . ?
H5A N5 H5B 120.0 . . ?
O1 C1 C2 123.8(5) . 4 ?
O1 C1 C2 123.8(5) . . ?
C2 C1 C2 112.4(10) 4 . ?
C3 C2 C1 124.3(9) . . ?
C3 C2 S1 120.3(7) . . ?
C1 C2 S1 115.3(7) . . ?
C2 C3 C4 119.9(10) . . ?
C2 C3 H3 120.1 . . ?
C4 C3 H3 120.1 . . ?
C3 C4 C3 118.9(14) 4 . ?
C3 C4 H4 120.6 4 . ?
C3 C4 H4 120.6 . . ?
O2 C5 C10 120.7(10) . . ?
O2 C5 C6 119.5(10) . . ?
C10 C5 C6 119.7(9) . . ?
C7 C6 C5 117.4(12) . . ?
C7 C6 S1 122.2(10) . . ?
C5 C6 S1 120.4(8) . . ?
C8 C7 C6 121.3(13) . . ?
C8 C7 H7 119.3 . . ?
C6 C7 H7 119.3 . . ?
C7 C8 C9 122.3(12) . . ?
C7 C8 H8 118.8 . . ?
C9 C8 H8 118.8 . . ?
C8 C9 C10 117.5(13) . . ?
C8 C9 H9 121.2 . . ?
C10 C9 H9 121.2 . . ?
C5 C10 C9 121.6(12) . . ?
C5 C10 S2 119.9(8) . . ?
C9 C10 S2 118.5(10) . . ?
O3 C11 C12 123.2(5) . 4 ?
O3 C11 C12 123.2(5) . . ?
C12 C11 C12 113.6(11) 4 . ?
C13 C12 C11 122.4(8) . . ?
C13 C12 S2 121.9(6) . . ?
C11 C12 S2 115.6(7) . . ?
C12 C13 C14 120.1(9) . . ?
C12 C13 H13 120.0 . . ?
C14 C13 H13 120.0 . . ?
C13 C14 C13 121.3(13) 4 . ?
C13 C14 H14 119.4 4 . ?
C13 C14 H14 119.4 . . ?
N2 C15 N1 115.8(7) . . ?
N2 C15 H15 122.1 . . ?
N1 C15 H15 122.1 . . ?
C19 C16 N2 107.6(6) . . ?
C19 C16 C17 119.0(7) . . ?
N2 C16 C17 133.3(7) . . ?
N5 C17 N3 117.2(8) . . ?
N5 C17 C16 124.9(8) . . ?
N3 C17 C16 117.9(7) . . ?
N3 C18 N4 130.8(8) . . ?
N3 C18 H18 114.6 . . ?
N4 C18 H18 114.6 . . ?
N1 C19 N4 127.3(7) . . ?
N1 C19 C16 109.5(7) . . ?
N4 C19 C16 123.3(7) . . ?
O4 C20 O4 129(2) 4 . ?
O4 C20 H20 115.5 4 . ?
O4 C20 H20 115.5 . . ?
O5 C21 O5 123.7(14) . 4 ?
O5 C21 H21 118.1 . . ?
O5 C21 H21 118.1 4 . ?

loop_
_geom_bond_atom_site_label_1
_geom_bond_atom_site_label_2
_geom_bond_distance
_geom_bond_site_symmetry_2
_geom_bond_publ_flag
Co1 O2 1.974(6) . ?
Co1 O4 2.025(7) . ?
Co1 O1 2.031(6) . ?
Co1 N4 2.087(7) . ?
Co1 S1 2.516(3) . ?
Co1 Cl1 2.585(2) . ?
Co2 O2 2.003(6) . ?
Co2 O5 2.017(6) . ?
Co2 O3 2.048(6) . ?
Co2 N1 2.075(6) . ?
Co2 S2 2.543(2) . ?
Co2 Cl1 2.633(3) . ?
Co3 N2 1.992(6) . ?
Co3 N2 1.992(6) 2_655 ?
Co3 N2 1.992(6) 3_665 ?
Co3 O6 2.20(13) . ?
Co3 Cl2 2.22(5) . ?
S1 C6 1.735(13) . ?
S1 C2 1.793(9) . ?
S2 C12 1.777(9) . ?
S2 C10 1.811(13) . ?
Cl1 Co1 2.585(2) 4 ?
Cl1 Co2 2.633(3) 4 ?
O1 C1 1.261(14) . ?
O1 Co1 2.031(6) 4 ?
O2 C5 1.320(10) . ?
O3 C11 1.227(15) . ?
O3 Co2 2.048(6) 4 ?
O4 C20 1.237(12) . ?
O5 C21 1.274(10) . ?
N1 C15 1.350(10) . ?
N1 C19 1.359(10) . ?
N2 C15 1.315(10) . ?
N2 C16 1.390(10) . ?
N3 C18 1.326(12) . ?
N3 C17 1.350(12) . ?
N4 C18 1.340(11) . ?
N4 C19 1.380(11) . ?
N5 C17 1.327(11) . ?
N5 H5A 0.8800 . ?
N5 H5B 0.8800 . ?
C1 C2 1.448(11) 4 ?
C1 C2 1.448(11) . ?
C2 C3 1.385(14) . ?
C3 C4 1.412(14) . ?
C3 H3 0.9500 . ?
C4 C3 1.412(14) 4 ?
C4 H4 0.9500 . ?
C5 C10 1.375(16) . ?
C5 C6 1.421(14) . ?
C6 C7 1.420(17) . ?
C7 C8 1.357(19) . ?
C7 H7 0.9500 . ?
C8 C9 1.371(19) . ?
C8 H8 0.9500 . ?
C9 C10 1.426(15) . ?
C9 H9 0.9500 . ?
C11 C12 1.452(10) 4 ?
C11 C12 1.452(10) . ?
C12 C13 1.360(14) . ?
C13 C14 1.374(11) . ?
C13 H13 0.9500 . ?
C14 C13 1.374(11) 4 ?
C14 H14 0.9500 . ?
C15 H15 0.9500 . ?
C16 C19 1.384(11) . ?
C16 C17 1.419(11) . ?
C18 H18 0.9500 . ?
C20 O4 1.237(12) 4 ?
C20 H20 0.9500 . ?
C21 O5 1.274(10) 4 ?
C21 H21 0.9500 . ?
